data_7707102
loop_
_publ_author_name
'Sa, Shreenibasa'
'Mukundam, Vanga'
'Kumari, Anupa'
'Das, Ritwick'
'Venkatasubbaiah, Krishnan'

_publ_section_title
;
 Synthesis of pyrazole anchored three-coordinated organoboranes and their
 application in the detection of picric acid.
;
_journal_issue 18
_journal_name_full 'Dalton transactions (Cambridge, England : 2003)'
_journal_page_first 6204
_journal_page_last 6212
_journal_paper_doi 10.1039/d1dt00586c
_journal_volume 50
_journal_year 2021
_chemical_formula_moiety 'C37 H35 B N2 S'
_chemical_formula_sum 'C37 H35 B N2 S'
_chemical_formula_weight 550.54
_space_group_crystal_system monoclinic
_space_group_IT_number 14
_space_group_name_Hall '-P 2ybc'
_space_group_name_H-M_alt 'P 1 21/c 1'
_atom_sites_solution_hydrogens geom
_atom_sites_solution_primary direct
_audit_creation_date 2021-02-09
_audit_creation_method
;
Olex2 1.2
(compiled 2015.01.26 svn.r3150 for OlexSys, GUI svn.r4998)
;
_audit_update_record
;
2021-02-16 deposited with the CCDC.	2021-04-12 downloaded from the CCDC.
;
_cell_angle_alpha 90
_cell_angle_beta 93.494(2)
_cell_angle_gamma 90
_cell_formula_units_Z 4
_cell_length_a 13.5234(3)
_cell_length_b 11.1663(3)
_cell_length_c 20.6115(5)
_cell_measurement_reflns_used 5137
_cell_measurement_temperature 296(2)
_cell_measurement_theta_max 24.61
_cell_measurement_theta_min 2.42
_cell_volume 3106.68(13)
_computing_cell_refinement 'SAINT v8.34A (Bruker, 2013)'
_computing_data_reduction 'SAINT v8.34A (Bruker, 2013)'
_computing_molecular_graphics 'Olex2 (Dolomanov et al., 2009)'
_computing_publication_material 'Olex2 (Dolomanov et al., 2009)'
_computing_structure_refinement 'ShelXL (Sheldrick, 2008)'
_computing_structure_solution 'ShelXS (Sheldrick, 2008)'
_diffrn_ambient_temperature 296.15
_diffrn_measured_fraction_theta_full 0.999
_diffrn_measured_fraction_theta_max 0.994
_diffrn_measurement_device_type 'Bruker APEX-II CCD'
_diffrn_measurement_method '\f and \w scans'
_diffrn_radiation_type MoK\a
_diffrn_radiation_wavelength 0.71073
_diffrn_reflns_av_R_equivalents 0.0385
_diffrn_reflns_av_unetI/netI 0.0356
_diffrn_reflns_Laue_measured_fraction_full 0.999
_diffrn_reflns_Laue_measured_fraction_max 0.994
_diffrn_reflns_limit_h_max 17
_diffrn_reflns_limit_h_min -17
_diffrn_reflns_limit_k_max 13
_diffrn_reflns_limit_k_min -14
_diffrn_reflns_limit_l_max 27
_diffrn_reflns_limit_l_min -27
_diffrn_reflns_number 26106
_diffrn_reflns_point_group_measured_fraction_full 0.999
_diffrn_reflns_point_group_measured_fraction_max 0.994
_diffrn_reflns_theta_full 25.242
_diffrn_reflns_theta_max 27.934
_diffrn_reflns_theta_min 1.980
_diffrn_standards_number 0
_exptl_absorpt_coefficient_mu 0.132
_exptl_absorpt_correction_T_max 0.7456
_exptl_absorpt_correction_T_min 0.6976
_exptl_absorpt_correction_type multi-scan
_exptl_absorpt_process_details
;
SADABS-2014/5 (Bruker,2014/5) was used for absorption correction.
wR2(int) was 0.0790 before and 0.0447 after correction.
The Ratio of minimum to maximum transmission is 0.9356.
The \l/2 correction factor is 0.00150.
;
_exptl_crystal_colour colourless
_exptl_crystal_colour_primary colourless
_exptl_crystal_density_diffrn 1.177
_exptl_crystal_description block
_exptl_crystal_F_000 1168
_exptl_crystal_size_max 0.23
_exptl_crystal_size_mid 0.21
_exptl_crystal_size_min 0.2
_refine_diff_density_max 0.258
_refine_diff_density_min -0.236
_refine_diff_density_rms 0.037
_refine_ls_extinction_method none
_refine_ls_goodness_of_fit_ref 1.029
_refine_ls_hydrogen_treatment constr
_refine_ls_matrix_type full
_refine_ls_number_parameters 376
_refine_ls_number_reflns 7413
_refine_ls_number_restraints 0
_refine_ls_restrained_S_all 1.029
_refine_ls_R_factor_all 0.0760
_refine_ls_R_factor_gt 0.0474
_refine_ls_shift/su_max 0.001
_refine_ls_shift/su_mean 0.000
_refine_ls_structure_factor_coef Fsqd
_refine_ls_weighting_details 'w=1/[\s^2^(Fo^2^)+(0.0625P)^2^+0.5879P] where P=(Fo^2^+2Fc^2^)/3'
_refine_ls_weighting_scheme calc
_refine_ls_wR_factor_gt 0.1215
_refine_ls_wR_factor_ref 0.1380
_reflns_Friedel_coverage 0.000
_reflns_number_gt 5036
_reflns_number_total 7413
_reflns_threshold_expression 'I > 2\s(I)'
_cod_data_source_file d1dt00586c2.cif
_cod_data_source_block kv_vmd_pz_thios_pic_0m
_cod_depositor_comments 'Adding full bibliography for 7707102--7707103.cif.'
_cod_database_code 7707102
_shelx_space_group_comment
;
The symmetry employed for this shelxl refinement is uniquely defined
by the following loop, which should always be used as a source of
symmetry information in preference to the above space-group names.
They are only intended as comments.
;
_olex2_refinement_description
;
1. Fixed Uiso
 At 1.2 times of:
  All C(H) groups
 At 1.5 times of:
  All C(H,H,H) groups
2.a Aromatic/amide H refined with riding coordinates:
 C31(H31), C5(H5), C6(H6), C7(H7), C2(H2), C17(H17), C18(H18), C24(H24),
 C22(H22), C33(H33), C11(H11), C12(H12), C13(H13), C14(H14), C15(H15), C9(H9),
 C8(H8)
2.b Idealised Me refined as rotating group:
 C27(H27A,H27B,H27C), C26(H26A,H26B,H26C), C28(H28A,H28B,H28C), C37(H37A,H37B,
 H37C), C35(H35A,H35B,H35C), C36(H36A,H36B,H36C)
;
_shelx_shelxl_version_number 2014/7
_olex2_submission_special_instructions 'No special instructions were received'

loop_
_space_group_symop_operation_xyz
'x, y, z'
'-x, y+1/2, -z+1/2'
'-x, -y, -z'
'x, -y-1/2, z-1/2'

loop_
_atom_site_label
_atom_site_type_symbol
_atom_site_fract_x
_atom_site_fract_y
_atom_site_fract_z
_atom_site_U_iso_or_equiv
_atom_site_adp_type
_atom_site_occupancy
_atom_site_site_symmetry_order
_atom_site_calc_flag
_atom_site_refinement_flags_posn
_atom_site_refinement_flags_adp
_atom_site_refinement_flags_occupancy
_atom_site_disorder_assembly
_atom_site_disorder_group
C32 C -0.00085(13) 0.73371(18) 0.89869(11) 0.0566(5) Uani 1 1 d . . . . .
C31 C 0.03544(13) 0.77470(18) 0.84192(10) 0.0552(5) Uani 1 1 d . . . . .
H31 H 0.0126 0.7399 0.8028 0.066 Uiso 1 1 calc R . . . .
C30 C 0.10470(13) 0.86601(17) 0.84074(8) 0.0487(4) Uani 1 1 d . . . . .
C29 C 0.13971(12) 0.92259(15) 0.89894(8) 0.0425(4) Uani 1 1 d . . . . .
B1 B 0.22521(14) 1.01899(18) 0.89939(9) 0.0417(4) Uani 1 1 d . . . . .
C19 C 0.32559(12) 0.98028(15) 0.87498(8) 0.0427(4) Uani 1 1 d . . . . .
S1 S 0.35946(3) 0.83056(4) 0.87212(2) 0.04852(14) Uani 1 1 d . . . . .
C16 C 0.47222(12) 0.86514(15) 0.84337(8) 0.0397(4) Uani 1 1 d . . . . .
N1 N 0.53906(10) 0.77098(12) 0.83425(6) 0.0417(3) Uani 1 1 d . . . . .
N2 N 0.51490(11) 0.66190(12) 0.85867(7) 0.0452(3) Uani 1 1 d . . . . .
C3 C 0.59022(13) 0.59049(15) 0.84670(8) 0.0425(4) Uani 1 1 d . . . . .
C4 C 0.59283(13) 0.46629(15) 0.86941(8) 0.0462(4) Uani 1 1 d . . . . .
C5 C 0.64933(19) 0.3815(2) 0.84065(13) 0.0788(7) Uani 1 1 d . . . . .
H5 H 0.6832 0.4015 0.8042 0.095 Uiso 1 1 calc R . . . .
C6 C 0.6563(2) 0.2664(2) 0.86542(16) 0.0963(9) Uani 1 1 d . . . . .
H6 H 0.6963 0.2105 0.8463 0.116 Uiso 1 1 calc R . . . .
C7 C 0.6056(2) 0.2345(2) 0.91719(15) 0.0829(7) Uani 1 1 d . . . . .
H7 H 0.6106 0.1570 0.9336 0.100 Uiso 1 1 calc R . . . .
C2 C 0.66268(13) 0.65377(16) 0.81481(8) 0.0463(4) Uani 1 1 d . . . . .
H2 H 0.7219 0.6231 0.8011 0.056 Uiso 1 1 calc R . . . .
C1 C 0.62985(12) 0.76860(16) 0.80774(8) 0.0415(4) Uani 1 1 d . . . . .
C17 C 0.48387(13) 0.98515(16) 0.83486(9) 0.0487(4) Uani 1 1 d . . . . .
H17 H 0.5397 1.0202 0.8187 0.058 Uiso 1 1 calc R . . . .
C18 C 0.40089(13) 1.04916(16) 0.85352(8) 0.0465(4) Uani 1 1 d . . . . .
H18 H 0.3973 1.1323 0.8515 0.056 Uiso 1 1 calc R . . . .
C20 C 0.21738(12) 1.15300(15) 0.92307(8) 0.0414(4) Uani 1 1 d . . . . .
C25 C 0.14932(13) 1.23344(17) 0.89260(8) 0.0491(4) Uani 1 1 d . . . . .
C24 C 0.15059(15) 1.35330(18) 0.91014(10) 0.0580(5) Uani 1 1 d . . . . .
H24 H 0.1056 1.4051 0.8888 0.070 Uiso 1 1 calc R . . . .
C23 C 0.21560(16) 1.39873(17) 0.95772(10) 0.0579(5) Uani 1 1 d . . . . .
C27 C 0.2157(2) 1.5303(2) 0.97522(13) 0.0845(7) Uani 1 1 d . . . . .
H27A H 0.1978 1.5395 1.0193 0.127 Uiso 1 1 calc GR . . . .
H27B H 0.1686 1.5719 0.9466 0.127 Uiso 1 1 calc GR . . . .
H27C H 0.2806 1.5629 0.9708 0.127 Uiso 1 1 calc GR . . . .
C22 C 0.28018(15) 1.31918(17) 0.98923(9) 0.0549(5) Uani 1 1 d . . . . .
H22 H 0.3235 1.3474 1.0226 0.066 Uiso 1 1 calc R . . . .
C21 C 0.28283(13) 1.19875(16) 0.97298(8) 0.0456(4) Uani 1 1 d . . . . .
C26 C 0.35404(15) 1.11911(19) 1.01273(9) 0.0599(5) Uani 1 1 d . . . . .
H26A H 0.4134 1.1630 1.0247 0.090 Uiso 1 1 calc GR . . . .
H26B H 0.3703 1.0505 0.9874 0.090 Uiso 1 1 calc GR . . . .
H26C H 0.3236 1.0933 1.0512 0.090 Uiso 1 1 calc GR . . . .
C28 C 0.07628(18) 1.1939(2) 0.83843(12) 0.0780(7) Uani 1 1 d . . . . .
H28A H 0.0235 1.2513 0.8333 0.117 Uiso 1 1 calc GR . . . .
H28B H 0.0495 1.1171 0.8489 0.117 Uiso 1 1 calc GR . . . .
H28C H 0.1094 1.1881 0.7986 0.117 Uiso 1 1 calc GR . . . .
C33 C 0.03173(14) 0.79037(18) 0.95560(10) 0.0558(5) Uani 1 1 d . . . . .
H33 H 0.0070 0.7653 0.9945 0.067 Uiso 1 1 calc R . . . .
C34 C 0.09988(13) 0.88323(17) 0.95695(8) 0.0468(4) Uani 1 1 d . . . . .
C37 C 0.13185(17) 0.9383(2) 1.02181(9) 0.0667(6) Uani 1 1 d . . . . .
H37A H 0.1960 0.9082 1.0361 0.100 Uiso 1 1 calc GR . . . .
H37B H 0.0849 0.9180 1.0531 0.100 Uiso 1 1 calc GR . . . .
H37C H 0.1349 1.0238 1.0174 0.100 Uiso 1 1 calc GR . . . .
C35 C 0.13785(17) 0.9037(2) 0.77507(9) 0.0683(6) Uani 1 1 d . . . . .
H35A H 0.1658 0.8360 0.7540 0.102 Uiso 1 1 calc GR . . . .
H35B H 0.1868 0.9656 0.7807 0.102 Uiso 1 1 calc GR . . . .
H35C H 0.0820 0.9332 0.7489 0.102 Uiso 1 1 calc GR . . . .
C10 C 0.68064(12) 0.87066(16) 0.77899(8) 0.0451(4) Uani 1 1 d . . . . .
C11 C 0.64263(16) 0.9248(2) 0.72236(10) 0.0645(6) Uani 1 1 d . . . . .
H11 H 0.5825 0.8990 0.7028 0.077 Uiso 1 1 calc R . . . .
C12 C 0.6937(2) 1.0168(2) 0.69485(13) 0.0826(8) Uani 1 1 d . . . . .
H12 H 0.6675 1.0536 0.6571 0.099 Uiso 1 1 calc R . . . .
C13 C 0.7823(2) 1.0540(2) 0.72283(15) 0.0881(8) Uani 1 1 d . . . . .
H13 H 0.8167 1.1158 0.7040 0.106 Uiso 1 1 calc R . . . .
C14 C 0.8209(2) 1.0008(3) 0.77845(16) 0.0892(8) Uani 1 1 d . . . . .
H14 H 0.8814 1.0267 0.7973 0.107 Uiso 1 1 calc R . . . .
C15 C 0.77063(15) 0.9085(2) 0.80698(11) 0.0650(6) Uani 1 1 d . . . . .
H15 H 0.7973 0.8723 0.8447 0.078 Uiso 1 1 calc R . . . .
C9 C 0.53985(16) 0.43108(18) 0.92133(10) 0.0585(5) Uani 1 1 d . . . . .
H9 H 0.4987 0.4859 0.9404 0.070 Uiso 1 1 calc R . . . .
C8 C 0.54694(19) 0.3168(2) 0.94523(12) 0.0757(7) Uani 1 1 d . . . . .
H8 H 0.5116 0.2951 0.9807 0.091 Uiso 1 1 calc R . . . .
C36 C -0.07216(18) 0.6297(2) 0.89883(14) 0.0844(7) Uani 1 1 d . . . . .
H36A H -0.0493 0.5726 0.9312 0.127 Uiso 1 1 calc GR . . . .
H36B H -0.0759 0.5921 0.8569 0.127 Uiso 1 1 calc GR . . . .
H36C H -0.1366 0.6582 0.9085 0.127 Uiso 1 1 calc GR . . . .

loop_
_atom_site_aniso_label
_atom_site_aniso_U_11
_atom_site_aniso_U_22
_atom_site_aniso_U_33
_atom_site_aniso_U_23
_atom_site_aniso_U_13
_atom_site_aniso_U_12
C32 0.0388(10) 0.0525(12) 0.0791(13) -0.0015(10) 0.0088(9) 0.0014(8)
C31 0.0420(10) 0.0626(12) 0.0606(11) -0.0102(9) 0.0005(8) -0.0013(9)
C30 0.0394(9) 0.0581(11) 0.0490(9) -0.0049(8) 0.0060(7) 0.0025(8)
C29 0.0351(8) 0.0463(10) 0.0463(9) -0.0021(7) 0.0052(7) 0.0072(7)
B1 0.0413(10) 0.0473(11) 0.0362(9) 0.0023(8) 0.0007(7) 0.0064(9)
C19 0.0409(9) 0.0389(9) 0.0484(9) -0.0031(7) 0.0047(7) 0.0023(7)
S1 0.0412(2) 0.0381(2) 0.0677(3) -0.0011(2) 0.0151(2) -0.00067(19)
C16 0.0358(8) 0.0402(9) 0.0432(8) -0.0018(7) 0.0033(6) 0.0007(7)
N1 0.0385(7) 0.0390(8) 0.0481(8) 0.0007(6) 0.0077(6) 0.0023(6)
N2 0.0450(8) 0.0375(8) 0.0540(8) 0.0000(6) 0.0105(6) 0.0005(6)
C3 0.0438(9) 0.0418(9) 0.0420(8) -0.0033(7) 0.0040(7) 0.0037(7)
C4 0.0478(10) 0.0397(9) 0.0514(10) -0.0023(8) 0.0043(8) 0.0026(8)
C5 0.0870(17) 0.0543(13) 0.0995(18) 0.0030(12) 0.0407(14) 0.0165(12)
C6 0.104(2) 0.0493(14) 0.140(2) -0.0005(15) 0.0399(19) 0.0249(14)
C7 0.0828(17) 0.0444(13) 0.121(2) 0.0156(13) 0.0046(15) 0.0005(12)
C2 0.0408(9) 0.0503(11) 0.0484(9) 0.0021(8) 0.0084(7) 0.0077(8)
C1 0.0357(8) 0.0481(10) 0.0407(8) 0.0020(7) 0.0034(7) 0.0020(7)
C17 0.0419(9) 0.0412(10) 0.0645(11) 0.0015(8) 0.0150(8) -0.0026(8)
C18 0.0471(10) 0.0350(9) 0.0581(10) -0.0004(8) 0.0087(8) 0.0015(8)
C20 0.0392(9) 0.0442(10) 0.0410(8) -0.0005(7) 0.0042(7) 0.0060(7)
C25 0.0470(10) 0.0503(11) 0.0498(10) 0.0025(8) -0.0004(8) 0.0080(8)
C24 0.0580(12) 0.0511(12) 0.0646(12) 0.0081(9) 0.0007(9) 0.0169(9)
C23 0.0634(12) 0.0448(11) 0.0661(12) -0.0046(9) 0.0095(10) 0.0041(9)
C27 0.1002(19) 0.0491(13) 0.1040(19) -0.0118(12) 0.0043(15) 0.0078(13)
C22 0.0586(12) 0.0527(12) 0.0531(10) -0.0103(9) 0.0010(9) 0.0020(9)
C21 0.0442(9) 0.0486(10) 0.0440(9) -0.0014(7) 0.0017(7) 0.0052(8)
C26 0.0593(12) 0.0640(13) 0.0544(11) -0.0009(9) -0.0137(9) 0.0069(10)
C28 0.0755(15) 0.0724(15) 0.0816(15) 0.0002(12) -0.0314(12) 0.0159(12)
C33 0.0490(11) 0.0572(12) 0.0631(12) 0.0069(9) 0.0185(9) 0.0047(9)
C34 0.0402(9) 0.0507(11) 0.0503(9) 0.0018(8) 0.0091(7) 0.0088(8)
C37 0.0718(14) 0.0826(15) 0.0468(10) -0.0017(10) 0.0135(10) -0.0038(12)
C35 0.0731(14) 0.0847(16) 0.0473(11) -0.0071(10) 0.0069(10) -0.0137(12)
C10 0.0402(9) 0.0455(10) 0.0505(9) 0.0039(8) 0.0115(7) 0.0057(8)
C11 0.0523(11) 0.0756(15) 0.0666(12) 0.0224(11) 0.0113(10) 0.0073(10)
C12 0.0832(18) 0.0746(16) 0.0936(17) 0.0383(13) 0.0346(14) 0.0160(14)
C13 0.094(2) 0.0548(14) 0.121(2) 0.0159(14) 0.0513(17) -0.0041(14)
C14 0.0653(15) 0.0781(17) 0.125(2) -0.0047(16) 0.0159(15) -0.0245(13)
C15 0.0506(12) 0.0697(14) 0.0747(13) 0.0035(11) 0.0026(10) -0.0100(10)
C9 0.0647(12) 0.0472(11) 0.0648(12) 0.0036(9) 0.0143(10) 0.0017(9)
C8 0.0824(16) 0.0564(14) 0.0895(16) 0.0175(12) 0.0151(13) -0.0064(12)
C36 0.0600(14) 0.0797(17) 0.115(2) -0.0044(15) 0.0142(13) -0.0194(13)

loop_
_atom_type_symbol
_atom_type_description
_atom_type_scat_dispersion_real
_atom_type_scat_dispersion_imag
_atom_type_scat_source
C C 0.0033 0.0016 'International Tables Vol C Tables 4.2.6.8 and 6.1.1.4'
H H 0.0000 0.0000 'International Tables Vol C Tables 4.2.6.8 and 6.1.1.4'
B B 0.0013 0.0007 'International Tables Vol C Tables 4.2.6.8 and 6.1.1.4'
N N 0.0061 0.0033 'International Tables Vol C Tables 4.2.6.8 and 6.1.1.4'
S S 0.1246 0.1234 'International Tables Vol C Tables 4.2.6.8 and 6.1.1.4'

loop_
_geom_angle_atom_site_label_1
_geom_angle_atom_site_label_2
_geom_angle_atom_site_label_3
_geom_angle
_geom_angle_site_symmetry_1
_geom_angle_site_symmetry_3
_geom_angle_publ_flag
C31 C32 C33 117.29(18) . . ?
C31 C32 C36 121.3(2) . . ?
C33 C32 C36 121.4(2) . . ?
C32 C31 H31 118.8 . . ?
C32 C31 C30 122.47(18) . . ?
C30 C31 H31 118.8 . . ?
C31 C30 C29 120.42(17) . . ?
C31 C30 C35 117.27(17) . . ?
C29 C30 C35 122.28(17) . . ?
C30 C29 B1 121.17(15) . . ?
C34 C29 C30 117.06(16) . . ?
C34 C29 B1 121.63(15) . . ?
C29 B1 C20 125.78(15) . . ?
C19 B1 C29 117.83(15) . . ?
C19 B1 C20 116.39(16) . . ?
B1 C19 S1 121.46(13) . . ?
C18 C19 B1 129.46(16) . . ?
C18 C19 S1 109.08(13) . . ?
C16 S1 C19 92.12(8) . . ?
N1 C16 S1 118.07(12) . . ?
C17 C16 S1 112.25(13) . . ?
C17 C16 N1 129.64(15) . . ?
N2 N1 C16 116.57(13) . . ?
N2 N1 C1 111.66(13) . . ?
C1 N1 C16 131.65(14) . . ?
C3 N2 N1 105.28(13) . . ?
N2 C3 C4 120.87(16) . . ?
N2 C3 C2 110.48(15) . . ?
C2 C3 C4 128.54(16) . . ?
C5 C4 C3 121.24(17) . . ?
C5 C4 C9 117.81(18) . . ?
C9 C4 C3 120.94(16) . . ?
C4 C5 H5 119.7 . . ?
C4 C5 C6 120.6(2) . . ?
C6 C5 H5 119.7 . . ?
C5 C6 H6 119.7 . . ?
C7 C6 C5 120.6(2) . . ?
C7 C6 H6 119.7 . . ?
C6 C7 H7 120.2 . . ?
C6 C7 C8 119.5(2) . . ?
C8 C7 H7 120.2 . . ?
C3 C2 H2 126.5 . . ?
C1 C2 C3 106.97(15) . . ?
C1 C2 H2 126.5 . . ?
N1 C1 C10 126.48(15) . . ?
C2 C1 N1 105.61(15) . . ?
C2 C1 C10 127.90(15) . . ?
C16 C17 H17 124.3 . . ?
C16 C17 C18 111.41(16) . . ?
C18 C17 H17 124.3 . . ?
C19 C18 C17 115.12(16) . . ?
C19 C18 H18 122.4 . . ?
C17 C18 H18 122.4 . . ?
C25 C20 B1 121.44(15) . . ?
C25 C20 C21 117.29(16) . . ?
C21 C20 B1 121.15(15) . . ?
C20 C25 C28 121.58(17) . . ?
C24 C25 C20 120.19(17) . . ?
C24 C25 C28 118.18(17) . . ?
C25 C24 H24 118.7 . . ?
C23 C24 C25 122.68(17) . . ?
C23 C24 H24 118.7 . . ?
C24 C23 C27 121.32(19) . . ?
C24 C23 C22 117.22(18) . . ?
C22 C23 C27 121.5(2) . . ?
C23 C27 H27A 109.5 . . ?
C23 C27 H27B 109.5 . . ?
C23 C27 H27C 109.5 . . ?
H27A C27 H27B 109.5 . . ?
H27A C27 H27C 109.5 . . ?
H27B C27 H27C 109.5 . . ?
C23 C22 H22 118.8 . . ?
C23 C22 C21 122.38(18) . . ?
C21 C22 H22 118.8 . . ?
C20 C21 C26 122.12(16) . . ?
C22 C21 C20 120.18(16) . . ?
C22 C21 C26 117.64(16) . . ?
C21 C26 H26A 109.5 . . ?
C21 C26 H26B 109.5 . . ?
C21 C26 H26C 109.5 . . ?
H26A C26 H26B 109.5 . . ?
H26A C26 H26C 109.5 . . ?
H26B C26 H26C 109.5 . . ?
C25 C28 H28A 109.5 . . ?
C25 C28 H28B 109.5 . . ?
C25 C28 H28C 109.5 . . ?
H28A C28 H28B 109.5 . . ?
H28A C28 H28C 109.5 . . ?
H28B C28 H28C 109.5 . . ?
C32 C33 H33 118.8 . . ?
C32 C33 C34 122.48(18) . . ?
C34 C33 H33 118.8 . . ?
C29 C34 C37 121.30(17) . . ?
C33 C34 C29 120.23(17) . . ?
C33 C34 C37 118.46(17) . . ?
C34 C37 H37A 109.5 . . ?
C34 C37 H37B 109.5 . . ?
C34 C37 H37C 109.5 . . ?
H37A C37 H37B 109.5 . . ?
H37A C37 H37C 109.5 . . ?
H37B C37 H37C 109.5 . . ?
C30 C35 H35A 109.5 . . ?
C30 C35 H35B 109.5 . . ?
C30 C35 H35C 109.5 . . ?
H35A C35 H35B 109.5 . . ?
H35A C35 H35C 109.5 . . ?
H35B C35 H35C 109.5 . . ?
C11 C10 C1 121.22(17) . . ?
C15 C10 C1 119.28(16) . . ?
C15 C10 C11 119.40(19) . . ?
C10 C11 H11 119.9 . . ?
C12 C11 C10 120.1(2) . . ?
C12 C11 H11 119.9 . . ?
C11 C12 H12 119.9 . . ?
C13 C12 C11 120.2(2) . . ?
C13 C12 H12 119.9 . . ?
C12 C13 H13 119.9 . . ?
C12 C13 C14 120.2(2) . . ?
C14 C13 H13 119.9 . . ?
C13 C14 H14 119.8 . . ?
C13 C14 C15 120.5(2) . . ?
C15 C14 H14 119.8 . . ?
C10 C15 C14 119.5(2) . . ?
C10 C15 H15 120.2 . . ?
C14 C15 H15 120.2 . . ?
C4 C9 H9 119.5 . . ?
C8 C9 C4 121.1(2) . . ?
C8 C9 H9 119.5 . . ?
C7 C8 C9 120.3(2) . . ?
C7 C8 H8 119.8 . . ?
C9 C8 H8 119.8 . . ?
C32 C36 H36A 109.5 . . ?
C32 C36 H36B 109.5 . . ?
C32 C36 H36C 109.5 . . ?
H36A C36 H36B 109.5 . . ?
H36A C36 H36C 109.5 . . ?
H36B C36 H36C 109.5 . . ?

loop_
_geom_bond_atom_site_label_1
_geom_bond_atom_site_label_2
_geom_bond_distance
_geom_bond_site_symmetry_2
_geom_bond_publ_flag
C32 C31 1.375(3) . ?
C32 C33 1.381(3) . ?
C32 C36 1.510(3) . ?
C31 H31 0.9300 . ?
C31 C30 1.386(3) . ?
C30 C29 1.412(2) . ?
C30 C35 1.511(3) . ?
C29 B1 1.579(3) . ?
C29 C34 1.411(2) . ?
B1 C19 1.538(3) . ?
B1 C20 1.579(3) . ?
C19 S1 1.7353(17) . ?
C19 C18 1.371(2) . ?
S1 C16 1.7134(17) . ?
C16 N1 1.407(2) . ?
C16 C17 1.362(2) . ?
N1 N2 1.3653(19) . ?
N1 C1 1.374(2) . ?
N2 C3 1.329(2) . ?
C3 C4 1.463(2) . ?
C3 C2 1.404(2) . ?
C4 C5 1.374(3) . ?
C4 C9 1.381(3) . ?
C5 H5 0.9300 . ?
C5 C6 1.384(3) . ?
C6 H6 0.9300 . ?
C6 C7 1.351(4) . ?
C7 H7 0.9300 . ?
C7 C8 1.365(3) . ?
C2 H2 0.9300 . ?
C2 C1 1.362(2) . ?
C1 C10 1.474(2) . ?
C17 H17 0.9300 . ?
C17 C18 1.404(2) . ?
C18 H18 0.9300 . ?
C20 C25 1.406(2) . ?
C20 C21 1.411(2) . ?
C25 C24 1.386(3) . ?
C25 C28 1.511(3) . ?
C24 H24 0.9300 . ?
C24 C23 1.374(3) . ?
C23 C27 1.513(3) . ?
C23 C22 1.380(3) . ?
C27 H27A 0.9600 . ?
C27 H27B 0.9600 . ?
C27 H27C 0.9600 . ?
C22 H22 0.9300 . ?
C22 C21 1.387(3) . ?
C21 C26 1.514(2) . ?
C26 H26A 0.9600 . ?
C26 H26B 0.9600 . ?
C26 H26C 0.9600 . ?
C28 H28A 0.9600 . ?
C28 H28B 0.9600 . ?
C28 H28C 0.9600 . ?
C33 H33 0.9300 . ?
C33 C34 1.386(3) . ?
C34 C37 1.511(3) . ?
C37 H37A 0.9600 . ?
C37 H37B 0.9600 . ?
C37 H37C 0.9600 . ?
C35 H35A 0.9600 . ?
C35 H35B 0.9600 . ?
C35 H35C 0.9600 . ?
C10 C11 1.385(3) . ?
C10 C15 1.381(3) . ?
C11 H11 0.9300 . ?
C11 C12 1.379(3) . ?
C12 H12 0.9300 . ?
C12 C13 1.363(4) . ?
C13 H13 0.9300 . ?
C13 C14 1.366(4) . ?
C14 H14 0.9300 . ?
C14 C15 1.385(3) . ?
C15 H15 0.9300 . ?
C9 H9 0.9300 . ?
C9 C8 1.369(3) . ?
C8 H8 0.9300 . ?
C36 H36A 0.9600 . ?
C36 H36B 0.9600 . ?
C36 H36C 0.9600 . ?

loop_
_geom_torsion_atom_site_label_1
_geom_torsion_atom_site_label_2
_geom_torsion_atom_site_label_3
_geom_torsion_atom_site_label_4
_geom_torsion
_geom_torsion_site_symmetry_1
_geom_torsion_site_symmetry_2
_geom_torsion_site_symmetry_3
_geom_torsion_site_symmetry_4
_geom_torsion_publ_flag
C32 C31 C30 C29 -1.2(3) . . . . ?
C32 C31 C30 C35 -179.40(19) . . . . ?
C32 C33 C34 C29 -0.7(3) . . . . ?
C32 C33 C34 C37 -179.22(18) . . . . ?
C31 C32 C33 C34 -1.4(3) . . . . ?
C31 C30 C29 B1 174.70(17) . . . . ?
C31 C30 C29 C34 -1.0(3) . . . . ?
C30 C29 B1 C19 -59.1(2) . . . . ?
C30 C29 B1 C20 121.10(18) . . . . ?
C30 C29 C34 C33 1.9(2) . . . . ?
C30 C29 C34 C37 -179.63(17) . . . . ?
C29 B1 C19 S1 -20.7(2) . . . . ?
C29 B1 C19 C18 160.05(17) . . . . ?
C29 B1 C20 C25 -61.4(2) . . . . ?
C29 B1 C20 C21 122.69(19) . . . . ?
B1 C29 C34 C33 -173.78(16) . . . . ?
B1 C29 C34 C37 4.7(3) . . . . ?
B1 C19 S1 C16 -178.91(14) . . . . ?
B1 C19 C18 C17 179.59(17) . . . . ?
B1 C20 C25 C24 -173.68(17) . . . . ?
B1 C20 C25 C28 3.7(3) . . . . ?
B1 C20 C21 C22 174.50(17) . . . . ?
B1 C20 C21 C26 -8.6(3) . . . . ?
C19 B1 C20 C25 118.80(18) . . . . ?
C19 B1 C20 C21 -57.1(2) . . . . ?
C19 S1 C16 N1 176.70(13) . . . . ?
C19 S1 C16 C17 -1.15(14) . . . . ?
S1 C19 C18 C17 0.2(2) . . . . ?
S1 C16 N1 N2 -10.01(19) . . . . ?
S1 C16 N1 C1 174.25(14) . . . . ?
S1 C16 C17 C18 1.5(2) . . . . ?
C16 N1 N2 C3 -177.34(14) . . . . ?
C16 N1 C1 C2 176.98(16) . . . . ?
C16 N1 C1 C10 -2.0(3) . . . . ?
C16 C17 C18 C19 -1.1(2) . . . . ?
N1 C16 C17 C18 -176.08(16) . . . . ?
N1 N2 C3 C4 176.67(14) . . . . ?
N1 N2 C3 C2 0.16(18) . . . . ?
N1 C1 C10 C11 -66.3(2) . . . . ?
N1 C1 C10 C15 117.4(2) . . . . ?
N2 N1 C1 C2 1.08(18) . . . . ?
N2 N1 C1 C10 -177.91(15) . . . . ?
N2 C3 C4 C5 158.1(2) . . . . ?
N2 C3 C4 C9 -23.2(3) . . . . ?
N2 C3 C2 C1 0.5(2) . . . . ?
C3 C4 C5 C6 175.6(2) . . . . ?
C3 C4 C9 C8 -175.92(19) . . . . ?
C3 C2 C1 N1 -0.92(18) . . . . ?
C3 C2 C1 C10 178.04(16) . . . . ?
C4 C3 C2 C1 -175.68(16) . . . . ?
C4 C5 C6 C7 1.8(5) . . . . ?
C4 C9 C8 C7 -1.1(4) . . . . ?
C5 C4 C9 C8 2.9(3) . . . . ?
C5 C6 C7 C8 0.0(5) . . . . ?
C6 C7 C8 C9 -0.3(4) . . . . ?
C2 C3 C4 C5 -26.1(3) . . . . ?
C2 C3 C4 C9 152.66(19) . . . . ?
C2 C1 C10 C11 114.9(2) . . . . ?
C2 C1 C10 C15 -61.3(3) . . . . ?
C1 N1 N2 C3 -0.77(18) . . . . ?
C1 C10 C11 C12 -177.21(19) . . . . ?
C1 C10 C15 C14 177.0(2) . . . . ?
C17 C16 N1 N2 167.40(17) . . . . ?
C17 C16 N1 C1 -8.3(3) . . . . ?
C18 C19 S1 C16 0.51(13) . . . . ?
C20 B1 C19 S1 159.14(12) . . . . ?
C20 B1 C19 C18 -20.2(3) . . . . ?
C20 C25 C24 C23 -1.1(3) . . . . ?
C25 C20 C21 C22 -1.6(3) . . . . ?
C25 C20 C21 C26 175.31(17) . . . . ?
C25 C24 C23 C27 179.4(2) . . . . ?
C25 C24 C23 C22 -1.1(3) . . . . ?
C24 C23 C22 C21 2.0(3) . . . . ?
C23 C22 C21 C20 -0.6(3) . . . . ?
C23 C22 C21 C26 -177.63(18) . . . . ?
C27 C23 C22 C21 -178.6(2) . . . . ?
C21 C20 C25 C24 2.4(3) . . . . ?
C21 C20 C25 C28 179.74(18) . . . . ?
C28 C25 C24 C23 -178.5(2) . . . . ?
C33 C32 C31 C30 2.4(3) . . . . ?
C34 C29 B1 C19 116.40(18) . . . . ?
C34 C29 B1 C20 -63.4(2) . . . . ?
C35 C30 C29 B1 -7.1(3) . . . . ?
C35 C30 C29 C34 177.13(18) . . . . ?
C10 C11 C12 C13 0.8(4) . . . . ?
C11 C10 C15 C14 0.7(3) . . . . ?
C11 C12 C13 C14 -0.3(4) . . . . ?
C12 C13 C14 C15 0.1(4) . . . . ?
C13 C14 C15 C10 -0.3(4) . . . . ?
C15 C10 C11 C12 -1.0(3) . . . . ?
C9 C4 C5 C6 -3.2(4) . . . . ?
C36 C32 C31 C30 -176.7(2) . . . . ?
C36 C32 C33 C34 177.6(2) . . . . ?
